data_8106315
loop_
_publ_author_name
'Xiao-Ling, Li'
'Ru-Meng, Zhang'
'Li, Liu'

_publ_section_title
;
 Crystal structure of
 diaqua-bis(5-carboxy-1-methyl-1H-imidazole-4-carboxylato-\k2
 N,O)zinc(II), C12H14N4O10Zn
;
_journal_issue 5
_journal_name_full 'Zeitschrift f\"ur Kristallographie - New Crystal Structures'
_journal_page_first 833
_journal_page_last 834
_journal_paper_doi 10.1515/ncrs-2018-0042
_journal_volume 233
_journal_year 2018
_chemical_formula_moiety 'C6 H7 N2 O5 Zn0.5'
_chemical_formula_sum 'C6 H7 N2 O5 Zn0.5'
_chemical_formula_weight 219.82
_space_group_crystal_system monoclinic
_space_group_IT_number 15
_space_group_name_Hall '-C 2yc'
_space_group_name_H-M_alt 'C 1 2/c 1'
_atom_sites_solution_hydrogens mixed
_cell_angle_alpha 90
_cell_angle_beta 95.040(3)
_cell_angle_gamma 90
_cell_formula_units_Z 8
_cell_length_a 9.0277(4)
_cell_length_b 12.0102(5)
_cell_length_c 15.3939(5)
_cell_measurement_reflns_used 9629
_cell_measurement_temperature 292.04(10)
_cell_measurement_theta_max 26.4920
_cell_measurement_theta_min 3.9920
_cell_volume 1662.62(11)
_computing_cell_refinement 'CrysAlisPro 1.171.38.41r (Rigaku OD, 2015)'
_computing_data_collection 'CrysAlisPro 1.171.38.41r (Rigaku OD, 2015)'
_computing_data_reduction 'CrysAlisPro 1.171.38.41r (Rigaku OD, 2015)'
_computing_molecular_graphics 'Olex2 (Dolomanov et al., 2009)'
_computing_publication_material 'Olex2 (Dolomanov et al., 2009)'
_computing_structure_refinement 'ShelXL (Sheldrick, 2015)'
_computing_structure_solution 'ShelXT (Sheldrick, 2015)'
_diffrn_ambient_environment air
_diffrn_ambient_temperature 292.04(10)
_diffrn_detector 'CCD plate'
_diffrn_detector_area_resol_mean 8.0584
_diffrn_detector_type EosS2
_diffrn_measured_fraction_theta_full 0.992
_diffrn_measured_fraction_theta_max 0.992
_diffrn_measurement_details
;
List of Runs (angles in degrees, time in seconds):

  # Type    Start    End  Width  t~exp~   \w     \q     \k     \f   Frames
--------------------------------------------------------------------------
  1  \w     -6.00  78.00   1.00    9.59    --   10.64  57.00  90.00   84
  2  \w    -58.00  30.00   1.00    9.59    --   10.64 -38.00 150.00   88
  3  \w     -6.00  78.00   1.00    9.59    --   10.64  57.00 -30.00   84
  4  \w    -20.00  50.00   1.00    9.59    --   10.64 -99.00 120.00   70
  5  \w    -20.00  50.00   1.00    9.59    --   10.64 -99.00 -90.00   70
  6  \w    -20.00  50.00   1.00    9.59    --   10.64 -99.00   0.00   70
  7  \w     -6.00  78.00   1.00    9.59    --   10.64  57.00-180.00   84
  8  \w     -6.00  78.00   1.00    9.59    --   10.64  57.00 -90.00   84
  9  \w    -20.00  29.00   1.00    9.59    --   -9.62 -99.00 -60.00   49
 10  \w    -20.00  50.00   1.00    9.59    --   10.64 -99.00 -60.00   70
 11  \w    -20.00  50.00   1.00    9.59    --   10.64 -99.00-180.00   70
 12  \w    -57.00 -24.00   1.00    9.59    --   10.64 -57.00  60.00   33
 13  \w    -20.00  50.00   1.00    9.59    --   10.64 -99.00  60.00   70
;
_diffrn_measurement_device 'four-circle diffractometer'
_diffrn_measurement_device_type 'SuperNova, Single source at offset, EosS2'
_diffrn_measurement_method '\w scans'
_diffrn_orient_matrix_type 'CrysAlisPro convention (1999,Acta A55,543-557)'
_diffrn_orient_matrix_UB_11 0.0292719000
_diffrn_orient_matrix_UB_12 0.0538151000
_diffrn_orient_matrix_UB_13 -0.0066243000
_diffrn_orient_matrix_UB_21 0.0729898000
_diffrn_orient_matrix_UB_22 -0.0223740000
_diffrn_orient_matrix_UB_23 0.0032226000
_diffrn_orient_matrix_UB_31 -0.0060676000
_diffrn_orient_matrix_UB_32 -0.0094006000
_diffrn_orient_matrix_UB_33 -0.0456818000
_diffrn_radiation_monochromator mirror
_diffrn_radiation_probe x-ray
_diffrn_radiation_type MoK\a
_diffrn_radiation_wavelength 0.71073
_diffrn_reflns_av_R_equivalents 0.0254
_diffrn_reflns_av_unetI/netI 0.0125
_diffrn_reflns_Laue_measured_fraction_full 0.992
_diffrn_reflns_Laue_measured_fraction_max 0.992
_diffrn_reflns_limit_h_max 10
_diffrn_reflns_limit_h_min -10
_diffrn_reflns_limit_k_max 14
_diffrn_reflns_limit_k_min -13
_diffrn_reflns_limit_l_max 18
_diffrn_reflns_limit_l_min -17
_diffrn_reflns_number 15049
_diffrn_reflns_point_group_measured_fraction_full 0.992
_diffrn_reflns_point_group_measured_fraction_max 0.992
_diffrn_reflns_theta_full 24.998
_diffrn_reflns_theta_max 24.998
_diffrn_reflns_theta_min 3.393
_diffrn_source 'micro-focus sealed X-ray tube'
_diffrn_source_type 'SuperNova (Mo) X-ray Source'
_exptl_absorpt_coefficient_mu 1.542
_exptl_absorpt_correction_T_max 1.00000
_exptl_absorpt_correction_T_min 0.67436
_exptl_absorpt_correction_type multi-scan
_exptl_absorpt_process_details
;
CrysAlisPro 1.171.38.41r (Rigaku Oxford Diffraction, 2015)
Empirical absorption correction using spherical harmonics,
 implemented in SCALE3 ABSPACK scaling algorithm.
;
_exptl_crystal_colour colourless
_exptl_crystal_colour_primary colourless
_exptl_crystal_density_diffrn 1.756
_exptl_crystal_description block
_exptl_crystal_F_000 896
_exptl_crystal_size_max 0.33
_exptl_crystal_size_mid 0.29
_exptl_crystal_size_min 0.24
_refine_diff_density_max 0.231
_refine_diff_density_min -0.214
_refine_diff_density_rms 0.046
_refine_ls_extinction_coef .
_refine_ls_extinction_method none
_refine_ls_goodness_of_fit_ref 1.122
_refine_ls_hydrogen_treatment constr
_refine_ls_matrix_type full
_refine_ls_number_parameters 124
_refine_ls_number_reflns 1453
_refine_ls_number_restraints 0
_refine_ls_restrained_S_all 1.122
_refine_ls_R_factor_all 0.0250
_refine_ls_R_factor_gt 0.0242
_refine_ls_shift/su_max 0.001
_refine_ls_shift/su_mean 0.000
_refine_ls_structure_factor_coef Fsqd
_refine_ls_weighting_details 'w=1/[\s^2^(Fo^2^)+(0.0257P)^2^+2.4887P] where P=(Fo^2^+2Fc^2^)/3'
_refine_ls_weighting_scheme calc
_refine_ls_wR_factor_gt 0.0637
_refine_ls_wR_factor_ref 0.0642
_reflns_Friedel_coverage 0.000
_reflns_Friedel_fraction_full .
_reflns_Friedel_fraction_max .
_reflns_number_gt 1415
_reflns_number_total 1453
_reflns_threshold_expression 'I > 2\s(I)'
_cod_data_source_file suppl_ncrs-2018-0042_suppl.cif
_cod_data_source_block lgz
_cod_original_formula_sum 'C6 H7 N2 O5 Zn0.50'
_cod_database_code 8106315
_shelx_space_group_comment
;
The symmetry employed for this shelxl refinement is uniquely defined
by the following loop, which should always be used as a source of
symmetry information in preference to the above space-group names.
They are only intended as comments.
;
_reflns_odcompleteness_completeness 99.61
_reflns_odcompleteness_iscentric 1
_reflns_odcompleteness_theta 23.21
_olex2_refinement_description
;
1. Fixed Uiso
 At 1.2 times of:
  All C(H) groups
 At 1.5 times of:
  All C(H,H,H) groups, All O(H) groups, All O(H,H) groups
2.a Riding coordinates:
 O1W(H1WA,H1WB), O3(H3)
2.b Aromatic/amide H refined with riding coordinates:
 C3(H3A)
2.c Idealised Me refined as rotating group:
 C6(H6A,H6B,H6C)
;
_shelx_shelxl_version_number 2014/7
_olex2_date_sample_data_collection 2017-09-20
_olex2_submission_special_instructions 'No special instructions were received'
_oxdiff_exptl_absorpt_empirical_details
;
Empirical correction (ABSPACK) includes:
- Absorption correction using spherical harmonics
- Frame scaling
;
_oxdiff_exptl_absorpt_empirical_full_max 1.331
_oxdiff_exptl_absorpt_empirical_full_min 0.699

loop_
_space_group_symop_operation_xyz
'x, y, z'
'-x, y, -z+1/2'
'x+1/2, y+1/2, z'
'-x+1/2, y+1/2, -z+1/2'
'-x, -y, -z'
'x, -y, z-1/2'
'-x+1/2, -y+1/2, -z'
'x+1/2, -y+1/2, z-1/2'

loop_
_atom_site_label
_atom_site_type_symbol
_atom_site_fract_x
_atom_site_fract_y
_atom_site_fract_z
_atom_site_U_iso_or_equiv
_atom_site_adp_type
_atom_site_occupancy
_atom_site_site_symmetry_order
_atom_site_calc_flag
_atom_site_refinement_flags_posn
_atom_site_refinement_flags_adp
_atom_site_refinement_flags_occupancy
_atom_site_disorder_assembly
_atom_site_disorder_group
Zn1 Zn 0.5000 0.79859(3) 0.7500 0.03064(13) Uani 1 2 d S T P . .
O1 O 0.65209(17) 0.66291(13) 0.72669(9) 0.0387(4) Uani 1 1 d . . . . .
O1W O 0.66578(19) 0.91475(14) 0.74617(10) 0.0494(4) Uani 1 1 d . . . . .
H1WA H 0.7274 0.9214 0.7070 0.074 Uiso 1 1 d R . . . .
H1WB H 0.6992 0.9671 0.7787 0.074 Uiso 1 1 d R . . . .
O2 O 0.7364(2) 0.55802(15) 0.62323(11) 0.0536(5) Uani 1 1 d . . . . .
O3 O 0.7149(2) 0.55452(16) 0.46304(12) 0.0633(6) Uani 1 1 d . . . . .
H3 H 0.7248 0.5621 0.5229 0.095 Uiso 1 1 d R . . . .
O4 O 0.6100(2) 0.64977(17) 0.35261(10) 0.0542(5) Uani 1 1 d . . . . .
N1 N 0.47837(19) 0.78312(14) 0.61238(10) 0.0306(4) Uani 1 1 d . . . . .
N2 N 0.4555(2) 0.78542(15) 0.46875(11) 0.0325(4) Uani 1 1 d . . . . .
C1 C 0.6575(2) 0.63633(18) 0.64974(14) 0.0336(5) Uani 1 1 d . . . . .
C2 C 0.5661(2) 0.70165(16) 0.58274(13) 0.0275(4) Uani 1 1 d . . . . .
C3 C 0.4140(2) 0.83111(19) 0.54216(14) 0.0360(5) Uani 1 1 d . . . . .
H3A H 0.3472 0.8900 0.5433 0.043 Uiso 1 1 calc R . . . .
C4 C 0.5534(2) 0.70121(16) 0.49321(13) 0.0286(4) Uani 1 1 d . . . . .
C5 C 0.6280(3) 0.63245(19) 0.43004(14) 0.0380(5) Uani 1 1 d . . . . .
C6 C 0.4016(3) 0.8228(2) 0.38023(15) 0.0491(6) Uani 1 1 d . . . . .
H6A H 0.4828 0.8539 0.3520 0.074 Uiso 1 1 calc GR . . . .
H6B H 0.3259 0.8783 0.3841 0.074 Uiso 1 1 calc GR . . . .
H6C H 0.3610 0.7605 0.3471 0.074 Uiso 1 1 calc GR . . . .

loop_
_atom_site_aniso_label
_atom_site_aniso_U_11
_atom_site_aniso_U_22
_atom_site_aniso_U_33
_atom_site_aniso_U_23
_atom_site_aniso_U_13
_atom_site_aniso_U_12
Zn1 0.0403(2) 0.0330(2) 0.01844(19) 0.000 0.00183(13) 0.000
O1 0.0468(9) 0.0425(9) 0.0255(8) 0.0023(7) -0.0046(6) 0.0096(7)
O1W 0.0592(11) 0.0513(10) 0.0408(9) -0.0190(8) 0.0218(8) -0.0231(8)
O2 0.0733(12) 0.0513(11) 0.0365(9) 0.0084(8) 0.0065(8) 0.0360(9)
O3 0.0939(15) 0.0575(12) 0.0399(10) -0.0042(8) 0.0137(9) 0.0415(11)
O4 0.0646(12) 0.0727(13) 0.0262(9) -0.0069(8) 0.0088(8) 0.0175(10)
N1 0.0370(10) 0.0319(9) 0.0226(9) -0.0018(7) 0.0013(7) 0.0083(7)
N2 0.0355(9) 0.0396(10) 0.0217(9) 0.0022(7) -0.0012(7) 0.0080(8)
C1 0.0390(12) 0.0326(12) 0.0288(11) 0.0033(9) 0.0005(9) 0.0062(9)
C2 0.0311(10) 0.0274(10) 0.0239(10) -0.0008(8) 0.0013(8) 0.0029(8)
C3 0.0411(12) 0.0380(12) 0.0285(11) 0.0003(9) 0.0006(9) 0.0149(10)
C4 0.0316(11) 0.0295(11) 0.0245(10) -0.0012(8) 0.0010(8) 0.0025(8)
C5 0.0438(13) 0.0398(13) 0.0310(12) -0.0056(9) 0.0067(10) 0.0039(10)
C6 0.0536(15) 0.0676(17) 0.0245(11) 0.0092(11) -0.0048(10) 0.0176(13)

loop_
_atom_type_symbol
_atom_type_description
_atom_type_scat_dispersion_real
_atom_type_scat_dispersion_imag
_atom_type_scat_source
C C 0.0033 0.0016 'International Tables Vol C Tables 4.2.6.8 and 6.1.1.4'
H H 0.0000 0.0000 'International Tables Vol C Tables 4.2.6.8 and 6.1.1.4'
N N 0.0061 0.0033 'International Tables Vol C Tables 4.2.6.8 and 6.1.1.4'
O O 0.0106 0.0060 'International Tables Vol C Tables 4.2.6.8 and 6.1.1.4'
Zn Zn 0.2839 1.4301 'International Tables Vol C Tables 4.2.6.8 and 6.1.1.4'

loop_
_geom_angle_atom_site_label_1
_geom_angle_atom_site_label_2
_geom_angle_atom_site_label_3
_geom_angle
_geom_angle_site_symmetry_1
_geom_angle_site_symmetry_3
O1 Zn1 O1 83.30(9) 2_656 .
O1W Zn1 O1 169.97(7) . 2_656
O1W Zn1 O1 169.97(7) 2_656 .
O1W Zn1 O1 91.83(7) 2_656 2_656
O1W Zn1 O1 91.83(7) . .
O1W Zn1 O1W 94.26(10) 2_656 .
O1W Zn1 N1 94.88(6) . 2_656
O1W Zn1 N1 91.96(7) . .
O1W Zn1 N1 94.88(6) 2_656 .
O1W Zn1 N1 91.96(7) 2_656 2_656
N1 Zn1 O1 95.45(6) 2_656 .
N1 Zn1 O1 76.94(6) 2_656 2_656
N1 Zn1 O1 95.45(6) . 2_656
N1 Zn1 O1 76.94(6) . .
N1 Zn1 N1 169.94(9) 2_656 .
C1 O1 Zn1 115.51(13) . .
Zn1 O1W H1WA 127.0 . .
Zn1 O1W H1WB 135.5 . .
H1WA O1W H1WB 97.4 . .
C5 O3 H3 108.8 . .
C2 N1 Zn1 113.12(13) . .
C3 N1 Zn1 141.17(15) . .
C3 N1 C2 105.53(17) . .
C3 N2 C4 106.96(17) . .
C3 N2 C6 124.07(19) . .
C4 N2 C6 128.98(19) . .
O1 C1 O2 124.90(19) . .
O1 C1 C2 117.63(19) . .
O2 C1 C2 117.47(18) . .
N1 C2 C1 116.76(17) . .
N1 C2 C4 109.83(17) . .
C4 C2 C1 133.35(19) . .
N1 C3 N2 112.19(18) . .
N1 C3 H3A 123.9 . .
N2 C3 H3A 123.9 . .
N2 C4 C5 123.29(19) . .
C2 C4 N2 105.50(17) . .
C2 C4 C5 131.17(19) . .
O3 C5 C4 116.07(19) . .
O4 C5 O3 122.4(2) . .
O4 C5 C4 121.5(2) . .
N2 C6 H6A 109.5 . .
N2 C6 H6B 109.5 . .
N2 C6 H6C 109.5 . .
H6A C6 H6B 109.5 . .
H6A C6 H6C 109.5 . .
H6B C6 H6C 109.5 . .

loop_
_geom_bond_atom_site_label_1
_geom_bond_atom_site_label_2
_geom_bond_distance
_geom_bond_site_symmetry_2
Zn1 O1 2.1808(16) 2_656
Zn1 O1 2.1808(15) .
Zn1 O1W 2.0507(16) 2_656
Zn1 O1W 2.0507(16) .
Zn1 N1 2.1185(16) 2_656
Zn1 N1 2.1185(16) .
O1 C1 1.232(3) .
O1W H1WA 0.8589 .
O1W H1WB 0.8430 .
O2 C1 1.269(3) .
O3 H3 0.9227 .
O3 C5 1.296(3) .
O4 C5 1.207(3) .
N1 C2 1.362(3) .
N1 C3 1.315(3) .
N2 C3 1.339(3) .
N2 C4 1.374(3) .
N2 C6 1.476(3) .
C1 C2 1.487(3) .
C2 C4 1.373(3) .
C3 H3A 0.9300 .
C4 C5 1.482(3) .
C6 H6A 0.9600 .
C6 H6B 0.9600 .
C6 H6C 0.9600 .

loop_
_geom_hbond_atom_site_label_D
_geom_hbond_atom_site_label_H
_geom_hbond_atom_site_label_A
_geom_hbond_distance_DH
_geom_hbond_distance_HA
_geom_hbond_distance_DA
_geom_hbond_angle_DHA
_geom_hbond_site_symmetry_A
O1W H1WA O4 0.86 1.99 2.748(2) 146.4 7_666
O1W H1WB O2 0.84 1.91 2.733(2) 164.5 4_656
